data_7227340
loop_
_publ_author_name
'He, Bin'
'Xiao, Zhiwei'
'Wu, Hao'
'Guo, Yong'
'Chen, Qing-Yun'
'Liu, Chao'

_publ_section_title
;
 Oxidative decarboxylative radical trifluoromethylthiolation of alkyl
 carboxylic acids with silver(i) trifluoromethanethiolate and selectfluor
;
_journal_issue 2
_journal_name_full 'RSC Adv.'
_journal_page_first 880
_journal_paper_doi 10.1039/C6RA26133G
_journal_volume 7
_journal_year 2017
_chemical_absolute_configuration ad
_chemical_formula_sum 'C24 H33 F3 O3 S'
_chemical_formula_weight 458.56
_chemical_name_systematic
; 
 ? 
;
_space_group_crystal_system monoclinic
_space_group_IT_number 4
_space_group_name_Hall 'P 2yb'
_space_group_name_H-M_alt 'P 1 21 1'
_symmetry_space_group_name_Hall 'P 2yb'
_symmetry_space_group_name_H-M 'P 1 21 1'
_atom_sites_solution_hydrogens mixed
_audit_creation_method SHELXL-2013
_audit_update_record
;
2016-06-08 deposited with the CCDC.
2016-11-16 downloaded from the CCDC.
;
_cell_angle_alpha 90
_cell_angle_beta 104.314(4)
_cell_angle_gamma 90
_cell_formula_units_Z 2
_cell_length_a 11.2125(19)
_cell_length_b 6.7337(11)
_cell_length_c 15.886(3)
_cell_measurement_reflns_used 1224
_cell_measurement_temperature 293(2)
_cell_measurement_theta_max 43.331
_cell_measurement_theta_min 5.096
_cell_volume 1162.2(4)
_computing_cell_refinement 'Bruker SMART'
_computing_data_collection 'Bruker SMART'
_computing_data_reduction 'Bruker SHELXTL'
_computing_molecular_graphics 'Bruker SHELXTL'
_computing_publication_material 'Bruker SHELXTL'
_computing_structure_refinement 'SHELXL-2013 (Sheldrick, 2013)'
_computing_structure_solution 'Bruker SHELXTL'
_diffrn_ambient_temperature 293(2)
_diffrn_measured_fraction_theta_full 0.973
_diffrn_measured_fraction_theta_max 0.998
_diffrn_measurement_device_type 'CCD area detector'
_diffrn_measurement_method 'phi and omega scans'
_diffrn_radiation_type MoK\a
_diffrn_radiation_wavelength 0.71073
_diffrn_reflns_av_R_equivalents 0.0293
_diffrn_reflns_av_unetI/netI 0.0496
_diffrn_reflns_Laue_measured_fraction_full 0.973
_diffrn_reflns_Laue_measured_fraction_max 0.998
_diffrn_reflns_limit_h_max 13
_diffrn_reflns_limit_h_min -12
_diffrn_reflns_limit_k_max 8
_diffrn_reflns_limit_k_min -7
_diffrn_reflns_limit_l_max 18
_diffrn_reflns_limit_l_min -18
_diffrn_reflns_number 6458
_diffrn_reflns_point_group_measured_fraction_full 0.916
_diffrn_reflns_point_group_measured_fraction_max 0.939
_diffrn_reflns_theta_full 25.242
_diffrn_reflns_theta_max 24.974
_diffrn_reflns_theta_min 1.323
_exptl_absorpt_coefficient_mu 0.186
_exptl_absorpt_correction_T_max 0.7456
_exptl_absorpt_correction_T_min 0.6412
_exptl_absorpt_correction_type multi-scan
_exptl_absorpt_process_details sadabs
_exptl_crystal_colour colorless
_exptl_crystal_density_diffrn 1.310
_exptl_crystal_description prismatic
_exptl_crystal_F_000 488
_exptl_crystal_size_max 0.220
_exptl_crystal_size_mid 0.140
_exptl_crystal_size_min 0.100
_refine_diff_density_max 0.256
_refine_diff_density_min -0.306
_refine_diff_density_rms 0.053
_refine_ls_abs_structure_details
; 
 Flack x determined using 955 quotients [(I+)-(I-)]/[(I+)+(I-)] 
 (Parsons and Flack (2004), Acta Cryst. A60, s61). 
;
_refine_ls_abs_structure_Flack 0.05(10)
_refine_ls_extinction_method none
_refine_ls_goodness_of_fit_ref 1.042
_refine_ls_hydrogen_treatment constr
_refine_ls_matrix_type full
_refine_ls_number_parameters 328
_refine_ls_number_reflns 3830
_refine_ls_number_restraints 150
_refine_ls_restrained_S_all 1.100
_refine_ls_R_factor_all 0.0946
_refine_ls_R_factor_gt 0.0744
_refine_ls_shift/su_max 0.005
_refine_ls_shift/su_mean 0.000
_refine_ls_structure_factor_coef Fsqd
_refine_ls_weighting_details 'w=1/[\s^2^(Fo^2^)+(0.1200P)^2^+0.2921P] where P=(Fo^2^+2Fc^2^)/3'
_refine_ls_weighting_scheme calc
_refine_ls_wR_factor_gt 0.1911
_refine_ls_wR_factor_ref 0.2107
_reflns_Friedel_coverage 0.721
_reflns_Friedel_fraction_full 0.846
_reflns_Friedel_fraction_max 0.868
_reflns_number_gt 2882
_reflns_number_total 3830
_reflns_threshold_expression 'I > 2\s(I)'
_cod_data_source_file c6ra26133g2.cif
_cod_data_source_block cd16132
_cod_original_cell_volume 1162.2(3)
_cod_database_code 7227340
_shelx_space_group_comment
; 
The symmetry employed for this shelxl refinement is uniquely defined 
by the following loop, which should always be used as a source of 
symmetry information in preference to the above space-group names. 
They are only intended as comments. 
;
_shelx_estimated_absorpt_t_min 0.960
_shelx_estimated_absorpt_t_max 0.982
_shelxl_version_number 2013-4

loop_
_space_group_symop_operation_xyz
'x, y, z'
'-x, y+1/2, -z'

loop_
_atom_site_label
_atom_site_type_symbol
_atom_site_fract_x
_atom_site_fract_y
_atom_site_fract_z
_atom_site_U_iso_or_equiv
_atom_site_adp_type
_atom_site_occupancy
_atom_site_site_symmetry_order
_atom_site_calc_flag
_atom_site_refinement_flags_posn
_atom_site_refinement_flags_adp
_atom_site_refinement_flags_occupancy
_atom_site_disorder_assembly
_atom_site_disorder_group
S1 S 0.2204(4) 0.6638(9) 1.0055(3) 0.1314(17) Uani 0.7 1 d D U P A 1
F1 F 0.1646(12) 0.972(3) 0.9126(8) 0.178(4) Uani 0.7 1 d . U P A 1
F2 F 0.1421(11) 1.004(2) 1.0412(6) 0.167(3) Uani 0.7 1 d . U P A 1
F3 F 0.0120(11) 0.840(2) 0.9387(8) 0.180(3) Uani 0.7 1 d . U P A 1
C24 C 0.135(2) 0.883(3) 0.9781(15) 0.153(3) Uani 0.7 1 d D U P A 1
S1' S 0.0991(12) 0.761(2) 0.9059(7) 0.150(2) Uani 0.3 1 d D U P A 2
C24' C 0.156(5) 0.811(11) 1.0207(19) 0.153(3) Uani 0.3 1 d D U P A 2
F1' F 0.287(3) 0.803(6) 1.0200(17) 0.169(5) Uani 0.3 1 d . U P A 2
F2' F 0.148(2) 0.691(5) 1.0670(15) 0.163(4) Uani 0.3 1 d D U P A 2
F3' F 0.039(3) 0.846(5) 1.0169(18) 0.170(4) Uani 0.3 1 d D U P A 2
O1 O 0.9001(5) 0.7850(10) 0.4234(4) 0.108(2) Uani 1 1 d . . . . .
O2 O 0.4780(3) 1.1294(7) 0.5278(2) 0.0552(11) Uani 1 1 d . . . . .
O3 O 0.5981(4) 0.4542(7) 0.7500(3) 0.0725(13) Uani 1 1 d . . . . .
C1 C 0.9286(5) 0.8280(12) 0.6482(6) 0.077(2) Uani 1 1 d . . . . .
H1A H 1.0018 0.9034 0.6469 0.093 Uiso 1 1 calc R U . . .
H1B H 0.9483 0.7456 0.6999 0.093 Uiso 1 1 calc R U . . .
C2 C 0.8978(7) 0.6966(12) 0.5707(7) 0.091(3) Uani 1 1 d . . . . .
H2A H 0.8312 0.6084 0.5751 0.109 Uiso 1 1 calc R U . . .
H2B H 0.9688 0.6155 0.5693 0.109 Uiso 1 1 calc R U . . .
C3 C 0.8597(6) 0.8154(11) 0.4871(5) 0.074(2) Uani 1 1 d . . . . .
C4 C 0.7663(6) 0.9704(12) 0.4878(4) 0.0618(17) Uani 1 1 d . . . . .
H4A H 0.6868 0.9071 0.4813 0.074 Uiso 1 1 calc R U . . .
H4B H 0.7607 1.0571 0.4382 0.074 Uiso 1 1 calc R U . . .
C5 C 0.7943(5) 1.0978(9) 0.5714(4) 0.0502(14) Uani 1 1 d . . . . .
H5 H 0.8664 1.1795 0.5709 0.060 Uiso 1 1 calc R U . . .
C6 C 0.6864(5) 1.2398(10) 0.5686(4) 0.0522(15) Uani 1 1 d . . . . .
H6A H 0.7102 1.3383 0.6142 0.063 Uiso 1 1 calc R U . . .
H6B H 0.6657 1.3087 0.5133 0.063 Uiso 1 1 calc R U . . .
C7 C 0.5755(5) 1.1268(8) 0.5805(3) 0.0422(12) Uani 1 1 d . . . . .
C8 C 0.5986(4) 1.0070(8) 0.6634(3) 0.0403(12) Uani 1 1 d . . . . .
H8 H 0.6238 1.0995 0.7121 0.048 Uiso 1 1 calc R U . . .
C9 C 0.7088(4) 0.8628(8) 0.6658(3) 0.0403(12) Uani 1 1 d . . . . .
H9 H 0.6835 0.7760 0.6150 0.048 Uiso 1 1 calc R U . . .
C10 C 0.8260(5) 0.9744(10) 0.6558(4) 0.0531(15) Uani 1 1 d . . . . .
C11 C 0.7307(5) 0.7272(10) 0.7460(4) 0.0526(15) Uani 1 1 d . . . . .
H11A H 0.7891 0.6243 0.7411 0.063 Uiso 1 1 calc R U . . .
H11B H 0.7661 0.8045 0.7977 0.063 Uiso 1 1 calc R U . . .
C12 C 0.6120(5) 0.6316(10) 0.7553(3) 0.0451(13) Uani 1 1 d . . . . .
C13 C 0.5144(5) 0.7768(9) 0.7646(3) 0.0444(13) Uani 1 1 d . . . . .
C14 C 0.4895(4) 0.8926(8) 0.6762(3) 0.0412(13) Uani 1 1 d . . . . .
H14 H 0.4692 0.7934 0.6297 0.049 Uiso 1 1 calc R U . . .
C15 C 0.3699(5) 1.0061(11) 0.6752(4) 0.0623(18) Uani 1 1 d . . . . .
H15A H 0.3877 1.1309 0.7063 0.075 Uiso 1 1 calc R U . . .
H15B H 0.3240 1.0331 0.6161 0.075 Uiso 1 1 calc R U . . .
C16 C 0.2976(6) 0.8668(12) 0.7208(4) 0.0668(18) Uani 1 1 d . . . . .
H16A H 0.2255 0.8159 0.6794 0.080 Uiso 1 1 calc R U . . .
H16B H 0.2710 0.9375 0.7661 0.080 Uiso 1 1 calc R U . . .
C17 C 0.3848(5) 0.6937(10) 0.7605(4) 0.0511(14) Uani 1 1 d . . . . .
H17 H 0.3698 0.5843 0.7185 0.061 Uiso 1 1 calc R U . . .
C18 C 0.5591(6) 0.9127(10) 0.8427(4) 0.0605(17) Uani 1 1 d . . . . .
H18A H 0.4915 0.9911 0.8512 0.091 Uiso 1 1 calc R U . . .
H18B H 0.6223 0.9987 0.8324 0.091 Uiso 1 1 calc R U . . .
H18C H 0.5916 0.8339 0.8935 0.091 Uiso 1 1 calc R U . . .
C19 C 0.8776(6) 1.1122(13) 0.7327(4) 0.073(2) Uani 1 1 d . . . . .
H19A H 0.9433 1.1902 0.7210 0.110 Uiso 1 1 calc R U . . .
H19B H 0.9082 1.0343 0.7841 0.110 Uiso 1 1 calc R U . . .
H19C H 0.8135 1.1986 0.7413 0.110 Uiso 1 1 calc R U . . .
C20 C 0.3568(6) 0.6162(12) 0.8459(4) 0.0674(18) Uani 1 1 d . . . . .
H20 H 0.3666 0.7294 0.8858 0.081 Uiso 1 1 calc R U . . .
C21 C 0.4457(8) 0.4558(14) 0.8914(5) 0.091(3) Uani 1 1 d . . . . .
H21A H 0.4256 0.4187 0.9446 0.136 Uiso 1 1 calc R U . . .
H21B H 0.5284 0.5060 0.9040 0.136 Uiso 1 1 calc R U . . .
H21C H 0.4392 0.3417 0.8543 0.136 Uiso 1 1 calc R U . . .
C22 C 0.2252(8) 0.5508(19) 0.8294(6) 0.105(3) Uani 1 1 d . . . . .
H22A H 0.2155 0.4297 0.7953 0.126 Uiso 1 1 calc R U . . .
H22B H 0.1738 0.6514 0.7945 0.126 Uiso 1 1 calc R U . . .
C23 C 0.1774(11) 0.513(2) 0.9095(7) 0.143(5) Uani 1 1 d D . . . .
H23A H 0.0892 0.5208 0.8903 0.171 Uiso 0.7 1 d R U P A 1
H23B H 0.1969 0.3780 0.9169 0.171 Uiso 0.7 1 d R U P A 1
H23C H 0.1191 0.4059 0.9007 0.171 Uiso 0.3 1 d R U P A 2
H23D H 0.2421 0.4955 0.9611 0.171 Uiso 0.3 1 d R U P A 2

loop_
_atom_site_aniso_label
_atom_site_aniso_U_11
_atom_site_aniso_U_22
_atom_site_aniso_U_33
_atom_site_aniso_U_23
_atom_site_aniso_U_13
_atom_site_aniso_U_12
S1 0.118(3) 0.188(5) 0.105(2) 0.052(3) 0.059(2) 0.055(3)
F1 0.192(7) 0.203(8) 0.157(7) 0.022(7) 0.076(6) 0.046(7)
F2 0.168(7) 0.206(8) 0.138(6) -0.014(6) 0.057(5) 0.051(6)
F3 0.156(6) 0.218(7) 0.161(6) 0.040(6) 0.028(6) 0.060(6)
C24 0.145(4) 0.200(6) 0.125(4) 0.035(4) 0.056(4) 0.050(4)
S1' 0.142(4) 0.198(6) 0.122(4) 0.037(4) 0.057(4) 0.053(4)
C24' 0.143(5) 0.199(6) 0.127(4) 0.037(5) 0.054(4) 0.052(5)
F1' 0.156(8) 0.206(9) 0.148(8) 0.037(8) 0.048(8) 0.041(8)
F2' 0.161(7) 0.210(8) 0.128(7) 0.039(7) 0.056(6) 0.042(7)
F3' 0.163(7) 0.212(8) 0.146(7) 0.020(7) 0.056(7) 0.050(7)
O1 0.102(4) 0.116(5) 0.135(5) -0.053(4) 0.082(4) -0.029(4)
O2 0.043(2) 0.059(3) 0.059(2) 0.016(2) 0.0035(17) 0.0053(19)
O3 0.088(3) 0.043(3) 0.099(4) -0.001(3) 0.047(3) 0.006(2)
C1 0.039(3) 0.066(5) 0.130(6) 0.022(5) 0.027(4) 0.010(3)
C2 0.071(5) 0.050(4) 0.174(8) 0.003(6) 0.070(5) 0.016(4)
C3 0.056(4) 0.065(5) 0.113(6) -0.029(5) 0.046(4) -0.025(3)
C4 0.061(4) 0.068(4) 0.062(4) -0.002(3) 0.026(3) -0.012(3)
C5 0.041(3) 0.048(4) 0.061(3) -0.002(3) 0.012(2) -0.008(3)
C6 0.051(3) 0.046(4) 0.058(3) 0.007(3) 0.011(3) 0.001(3)
C7 0.042(3) 0.034(3) 0.050(3) -0.002(3) 0.011(2) 0.009(2)
C8 0.039(3) 0.038(3) 0.040(3) -0.002(2) 0.002(2) 0.007(2)
C9 0.034(3) 0.036(3) 0.047(3) -0.003(2) 0.003(2) -0.001(2)
C10 0.035(3) 0.052(4) 0.067(3) 0.006(3) 0.002(2) -0.001(3)
C11 0.039(3) 0.048(4) 0.067(3) 0.013(3) 0.006(2) 0.017(3)
C12 0.055(3) 0.043(4) 0.037(3) 0.006(3) 0.012(2) 0.008(3)
C13 0.053(3) 0.047(3) 0.034(3) 0.000(2) 0.010(2) 0.007(3)
C14 0.039(3) 0.041(3) 0.043(3) 0.002(2) 0.008(2) 0.008(2)
C15 0.046(3) 0.080(5) 0.063(3) 0.019(4) 0.018(3) 0.024(3)
C16 0.052(3) 0.087(5) 0.068(4) 0.014(4) 0.027(3) 0.015(3)
C17 0.060(3) 0.050(4) 0.046(3) 0.004(3) 0.020(2) 0.008(3)
C18 0.074(4) 0.062(4) 0.046(3) -0.010(3) 0.015(3) 0.003(3)
C19 0.056(4) 0.078(5) 0.072(4) 0.002(4) -0.010(3) -0.020(4)
C20 0.081(4) 0.069(4) 0.063(4) 0.008(4) 0.039(3) 0.008(4)
C21 0.124(6) 0.084(6) 0.079(5) 0.035(5) 0.053(5) 0.031(5)
C22 0.088(6) 0.139(9) 0.101(6) 0.020(6) 0.048(5) -0.015(6)
C23 0.135(9) 0.173(13) 0.150(10) 0.031(10) 0.093(8) -0.002(9)

loop_
_atom_type_symbol
_atom_type_description
_atom_type_scat_dispersion_real
_atom_type_scat_dispersion_imag
_atom_type_scat_source
C C 0.0033 0.0016 'International Tables Vol C Tables 4.2.6.8 and 6.1.1.4'
H H 0.0000 0.0000 'International Tables Vol C Tables 4.2.6.8 and 6.1.1.4'
O O 0.0106 0.0060 'International Tables Vol C Tables 4.2.6.8 and 6.1.1.4'
F F 0.0171 0.0103 'International Tables Vol C Tables 4.2.6.8 and 6.1.1.4'
S S 0.1246 0.1234 'International Tables Vol C Tables 4.2.6.8 and 6.1.1.4'

loop_
_geom_angle_atom_site_label_1
_geom_angle_atom_site_label_2
_geom_angle_atom_site_label_3
_geom_angle
C24 S1 C23 104.5(10)
F2 C24 F1 110(2)
F2 C24 F3 110.0(16)
F1 C24 F3 98.8(17)
F2 C24 S1 114.9(15)
F1 C24 S1 110.9(14)
F3 C24 S1 110.7(17)
C24' S1' C23 95(2)
F2' C24' F3' 85(4)
F2' C24' F1' 103(5)
F3' C24' F1' 171(6)
F2' C24' S1' 118(5)
F3' C24' S1' 84(2)
F1' C24' S1' 95(2)
C2 C1 C10 114.8(6)
C2 C1 H1A 108.6
C10 C1 H1A 108.6
C2 C1 H1B 108.6
C10 C1 H1B 108.6
H1A C1 H1B 107.5
C1 C2 C3 111.6(6)
C1 C2 H2A 109.3
C3 C2 H2A 109.3
C1 C2 H2B 109.3
C3 C2 H2B 109.3
H2A C2 H2B 108.0
O1 C3 C4 122.1(8)
O1 C3 C2 123.6(7)
C4 C3 C2 114.3(6)
C3 C4 C5 113.8(5)
C3 C4 H4A 108.8
C5 C4 H4A 108.8
C3 C4 H4B 108.8
C5 C4 H4B 108.8
H4A C4 H4B 107.7
C6 C5 C10 111.9(5)
C6 C5 C4 109.2(5)
C10 C5 C4 113.7(5)
C6 C5 H5 107.3
C10 C5 H5 107.3
C4 C5 H5 107.3
C7 C6 C5 110.5(5)
C7 C6 H6A 109.5
C5 C6 H6A 109.5
C7 C6 H6B 109.5
C5 C6 H6B 109.5
H6A C6 H6B 108.1
O2 C7 C6 122.8(5)
O2 C7 C8 123.0(5)
C6 C7 C8 114.1(4)
C14 C8 C7 115.0(4)
C14 C8 C9 110.1(4)
C7 C8 C9 108.5(4)
C14 C8 H8 107.7
C7 C8 H8 107.7
C9 C8 H8 107.7
C11 C9 C10 114.0(4)
C11 C9 C8 110.7(4)
C10 C9 C8 112.3(4)
C11 C9 H9 106.4
C10 C9 H9 106.4
C8 C9 H9 106.4
C19 C10 C5 109.1(5)
C19 C10 C1 108.0(5)
C5 C10 C1 107.1(5)
C19 C10 C9 111.9(5)
C5 C10 C9 109.3(4)
C1 C10 C9 111.4(5)
C12 C11 C9 111.6(4)
C12 C11 H11A 109.3
C9 C11 H11A 109.3
C12 C11 H11B 109.3
C9 C11 H11B 109.3
H11A C11 H11B 108.0
O3 C12 C13 124.6(5)
O3 C12 C11 121.0(5)
C13 C12 C11 114.3(5)
C12 C13 C18 111.7(5)
C12 C13 C17 117.5(5)
C18 C13 C17 111.7(4)
C12 C13 C14 102.0(4)
C18 C13 C14 112.3(5)
C17 C13 C14 100.6(4)
C8 C14 C15 118.7(5)
C8 C14 C13 113.9(4)
C15 C14 C13 102.6(4)
C8 C14 H14 107.0
C15 C14 H14 107.0
C13 C14 H14 107.0
C16 C15 C14 104.6(5)
C16 C15 H15A 110.8
C14 C15 H15A 110.8
C16 C15 H15B 110.8
C14 C15 H15B 110.8
H15A C15 H15B 108.9
C15 C16 C17 107.3(4)
C15 C16 H16A 110.2
C17 C16 H16A 110.2
C15 C16 H16B 110.2
C17 C16 H16B 110.2
H16A C16 H16B 108.5
C13 C17 C16 103.7(5)
C13 C17 C20 118.4(5)
C16 C17 C20 111.3(5)
C13 C17 H17 107.7
C16 C17 H17 107.7
C20 C17 H17 107.7
C13 C18 H18A 109.5
C13 C18 H18B 109.5
H18A C18 H18B 109.5
C13 C18 H18C 109.5
H18A C18 H18C 109.5
H18B C18 H18C 109.5
C10 C19 H19A 109.5
C10 C19 H19B 109.5
H19A C19 H19B 109.5
C10 C19 H19C 109.5
H19A C19 H19C 109.5
H19B C19 H19C 109.5
C22 C20 C21 112.0(7)
C22 C20 C17 110.4(6)
C21 C20 C17 113.7(5)
C22 C20 H20 106.8
C21 C20 H20 106.8
C17 C20 H20 106.8
C20 C21 H21A 109.5
C20 C21 H21B 109.5
H21A C21 H21B 109.5
C20 C21 H21C 109.5
H21A C21 H21C 109.5
H21B C21 H21C 109.5
C20 C22 C23 116.0(8)
C20 C22 H22A 108.3
C23 C22 H22A 108.3
C20 C22 H22B 108.3
C23 C22 H22B 108.3
H22A C22 H22B 107.4
C22 C23 S1 122.7(9)
C22 C23 S1' 94.9(9)
C22 C23 H23A 105.8
S1 C23 H23A 106.2
C22 C23 H23B 98.4
S1 C23 H23B 115.9
H23A C23 H23B 106.4
C22 C23 H23C 111.8
S1' C23 H23C 111.6
C22 C23 H23D 112.8
S1' C23 H23D 112.7
H23C C23 H23D 112.0

loop_
_geom_bond_atom_site_label_1
_geom_bond_atom_site_label_2
_geom_bond_distance
S1 C24 1.750(19)
S1 C23 1.795(13)
F1 C24 1.31(2)
F2 C24 1.28(3)
F3 C24 1.40(2)
S1' C24' 1.81(3)
S1' C23 1.878(17)
C24' F2' 1.11(6)
C24' F3' 1.32(5)
C24' F1' 1.47(5)
O1 C3 1.224(8)
O2 C7 1.200(6)
O3 C12 1.205(8)
C1 C2 1.486(12)
C1 C10 1.541(9)
C1 H1A 0.9700
C1 H1B 0.9700
C2 C3 1.519(12)
C2 H2A 0.9700
C2 H2B 0.9700
C3 C4 1.480(10)
C4 C5 1.547(9)
C4 H4A 0.9700
C4 H4B 0.9700
C5 C6 1.534(8)
C5 C10 1.542(8)
C5 H5 0.9800
C6 C7 1.509(8)
C6 H6A 0.9700
C6 H6B 0.9700
C7 C8 1.511(7)
C8 C14 1.502(7)
C8 C9 1.565(7)
C8 H8 0.9800
C9 C11 1.537(8)
C9 C10 1.556(8)
C9 H9 0.9800
C10 C19 1.530(9)
C11 C12 1.518(8)
C11 H11A 0.9700
C11 H11B 0.9700
C12 C13 1.502(8)
C13 C18 1.522(8)
C13 C17 1.542(8)
C13 C14 1.571(7)
C14 C15 1.539(7)
C14 H14 0.9800
C15 C16 1.534(9)
C15 H15A 0.9700
C15 H15B 0.9700
C16 C17 1.552(9)
C16 H16A 0.9700
C16 H16B 0.9700
C17 C20 1.556(8)
C17 H17 0.9800
C18 H18A 0.9600
C18 H18B 0.9600
C18 H18C 0.9600
C19 H19A 0.9600
C19 H19B 0.9600
C19 H19C 0.9600
C20 C22 1.500(10)
C20 C21 1.525(10)
C20 H20 0.9800
C21 H21A 0.9600
C21 H21B 0.9600
C21 H21C 0.9600
C22 C23 1.520(13)
C22 H22A 0.9700
C22 H22B 0.9700
C23 H23A 0.9607
C23 H23B 0.9367
C23 H23C 0.9603
C23 H23D 0.9587

loop_
_geom_hbond_atom_site_label_D
_geom_hbond_atom_site_label_H
_geom_hbond_atom_site_label_A
_geom_hbond_distance_DH
_geom_hbond_distance_HA
_geom_hbond_distance_DA
_geom_hbond_angle_DHA
_geom_hbond_site_symmetry_A
C23 H23C F3' 0.96 2.48 3.15(3) 126.4 2_547
C23 H23A F3 0.96 2.51 2.986(18) 110.8 .
C8 H8 O3 0.98 2.50 3.312(8) 140.4 1_565
C4 H4A O2 0.97 2.61 3.536(8) 160.2 2_646
C2 H2B O1 0.97 2.65 3.567(9) 156.9 2_746

loop_
_geom_torsion_atom_site_label_1
_geom_torsion_atom_site_label_2
_geom_torsion_atom_site_label_3
_geom_torsion_atom_site_label_4
_geom_torsion
C23 S1 C24 F2 172.7(16)
C23 S1 C24 F1 -61(2)
C23 S1 C24 F3 47.4(16)
C23 S1' C24' F2' -48(4)
C23 S1' C24' F3' -129(3)
C23 S1' C24' F1' 60(4)
C10 C1 C2 C3 55.5(8)
C1 C2 C3 O1 132.5(7)
C1 C2 C3 C4 -48.9(8)
O1 C3 C4 C5 -135.2(6)
C2 C3 C4 C5 46.1(8)
C3 C4 C5 C6 -174.9(5)
C3 C4 C5 C10 -49.2(7)
C10 C5 C6 C7 -55.6(6)
C4 C5 C6 C7 71.1(6)
C5 C6 C7 O2 -121.8(6)
C5 C6 C7 C8 57.0(6)
O2 C7 C8 C14 -0.9(7)
C6 C7 C8 C14 -179.7(5)
O2 C7 C8 C9 122.8(6)
C6 C7 C8 C9 -56.0(6)
C14 C8 C9 C11 -49.6(6)
C7 C8 C9 C11 -176.2(5)
C14 C8 C9 C10 -178.2(4)
C7 C8 C9 C10 55.2(6)
C6 C5 C10 C19 -67.4(6)
C4 C5 C10 C19 168.4(5)
C6 C5 C10 C1 176.0(5)
C4 C5 C10 C1 51.7(6)
C6 C5 C10 C9 55.3(6)
C4 C5 C10 C9 -69.0(6)
C2 C1 C10 C19 -173.9(6)
C2 C1 C10 C5 -56.5(7)
C2 C1 C10 C9 62.9(7)
C11 C9 C10 C19 -61.5(6)
C8 C9 C10 C19 65.4(6)
C11 C9 C10 C5 177.5(5)
C8 C9 C10 C5 -55.6(6)
C11 C9 C10 C1 59.4(7)
C8 C9 C10 C1 -173.7(5)
C10 C9 C11 C12 176.7(5)
C8 C9 C11 C12 49.0(6)
C9 C11 C12 O3 116.0(6)
C9 C11 C12 C13 -59.7(6)
O3 C12 C13 C18 126.4(6)
C11 C12 C13 C18 -58.1(6)
O3 C12 C13 C17 -4.6(8)
C11 C12 C13 C17 171.0(4)
O3 C12 C13 C14 -113.4(6)
C11 C12 C13 C14 62.1(5)
C7 C8 C14 C15 -56.5(6)
C9 C8 C14 C15 -179.4(4)
C7 C8 C14 C13 -177.5(4)
C9 C8 C14 C13 59.6(5)
C12 C13 C14 C8 -63.3(5)
C18 C13 C14 C8 56.5(6)
C17 C13 C14 C8 175.4(5)
C12 C13 C14 C15 167.1(5)
C18 C13 C14 C15 -73.1(6)
C17 C13 C14 C15 45.8(5)
C8 C14 C15 C16 -160.6(5)
C13 C14 C15 C16 -34.0(6)
C14 C15 C16 C17 9.3(7)
C12 C13 C17 C16 -149.3(5)
C18 C13 C17 C16 79.7(6)
C14 C13 C17 C16 -39.6(5)
C12 C13 C17 C20 86.9(6)
C18 C13 C17 C20 -44.1(7)
C14 C13 C17 C20 -163.5(5)
C15 C16 C17 C13 19.5(7)
C15 C16 C17 C20 147.8(6)
C13 C17 C20 C22 177.3(7)
C16 C17 C20 C22 57.4(9)
C13 C17 C20 C21 -55.8(8)
C16 C17 C20 C21 -175.8(6)
C21 C20 C22 C23 64.8(12)
C17 C20 C22 C23 -167.5(9)
C20 C22 C23 S1 37.8(15)
C20 C22 C23 S1' 99.0(11)
C24 S1 C23 C22 75.8(13)
C24 S1 C23 S1' -2.1(10)
C24' S1' C23 C22 -135(2)
C24' S1' C23 S1 -10.1(19)
